data_7241135
loop_
_publ_author_name
'Mekhail, Magy A.'
'Pota, Kristof'
'Schwartz, Timothy M.'
'Green, Kayla N.'

_publ_section_title
;
 Functionalized pyridine in pyclen-based iron(iii) complexes: evaluation
 of fundamental properties
;
_journal_issue 52
_journal_name_full 'RSC Advances'
_journal_page_first 31165
_journal_page_last 31170
_journal_paper_doi 10.1039/D0RA05756H
_journal_volume 10
_journal_year 2020
_chemical_formula_moiety 'C12 H17 Cl2 Fe N5, C F3 O3 S, C H4 O'
_chemical_formula_sum 'C14 H21 Cl2 F3 Fe N5 O4 S'
_chemical_formula_weight 539.17
_space_group_crystal_system monoclinic
_space_group_IT_number 11
_space_group_name_Hall '-P 2yb'
_space_group_name_H-M_alt 'P 1 21/m 1'
_atom_sites_solution_hydrogens geom
_atom_sites_solution_primary dual
_audit_creation_date 2020-07-21
_audit_creation_method
;
Olex2 1.2
(compiled May 18 2018 14:05:52 for OlexSys, GUI svn.r5506)
;
_audit_update_record
;
2020-07-27 deposited with the CCDC.	2020-08-26 downloaded from the CCDC.
;
_cell_angle_alpha 90
_cell_angle_beta 109.928(2)
_cell_angle_gamma 90
_cell_formula_units_Z 2
_cell_length_a 10.1639(3)
_cell_length_b 8.8011(3)
_cell_length_c 12.5028(4)
_cell_measurement_reflns_used 9986
_cell_measurement_temperature 99.97
_cell_measurement_theta_max 25.69
_cell_measurement_theta_min 2.89
_cell_volume 1051.45(6)
_computing_cell_refinement 'SAINT v8.37A (Bruker, 2015)'
_computing_data_collection 'Apex3 v2017.3-0 (Bruker, 2016)'
_computing_data_reduction 'SAINT v8.37A (Bruker, 2015)'
_computing_molecular_graphics 'Olex2 (Dolomanov et al., 2009)'
_computing_publication_material 'Olex2 (Dolomanov et al., 2009)'
_computing_structure_refinement 'ShelXL (Sheldrick, 2015)'
_computing_structure_solution 'ShelXT (Sheldrick, 2015)'
_diffrn_ambient_temperature 99.97
_diffrn_detector_area_resol_mean 8
_diffrn_measured_fraction_theta_full 0.999
_diffrn_measured_fraction_theta_max 0.999
_diffrn_measurement_device_type 'Bruker APEX-II CCD'
_diffrn_measurement_method '\f and \w scans'
_diffrn_radiation_type MoK\a
_diffrn_radiation_wavelength 0.71073
_diffrn_reflns_av_R_equivalents 0.0990
_diffrn_reflns_av_unetI/netI 0.0309
_diffrn_reflns_Laue_measured_fraction_full 0.999
_diffrn_reflns_Laue_measured_fraction_max 0.999
_diffrn_reflns_limit_h_max 12
_diffrn_reflns_limit_h_min -12
_diffrn_reflns_limit_k_max 10
_diffrn_reflns_limit_k_min -10
_diffrn_reflns_limit_l_max 15
_diffrn_reflns_limit_l_min -15
_diffrn_reflns_number 37464
_diffrn_reflns_point_group_measured_fraction_full 0.999
_diffrn_reflns_point_group_measured_fraction_max 0.999
_diffrn_reflns_theta_full 25.242
_diffrn_reflns_theta_max 25.726
_diffrn_reflns_theta_min 2.891
_diffrn_source 'sealed tube'
_diffrn_standards_number 0
_exptl_absorpt_coefficient_mu 1.129
_exptl_absorpt_correction_T_max 0.7453
_exptl_absorpt_correction_T_min 0.6483
_exptl_absorpt_correction_type multi-scan
_exptl_absorpt_process_details
'SADABS-2016/2 (Bruker,2016) was used for absorption correction. wR2(int) was 0.0975 before and 0.0833 after correction. The Ratio of minimum to maximum transmission is 0.8699. The \l/2 correction factor is Not present.'
_exptl_crystal_colour 'clear light yellow'
_exptl_crystal_colour_lustre clear
_exptl_crystal_colour_modifier light
_exptl_crystal_colour_primary yellow
_exptl_crystal_density_diffrn 1.703
_exptl_crystal_description prism
_exptl_crystal_F_000 550
_exptl_crystal_size_max 0.178
_exptl_crystal_size_mid 0.135
_exptl_crystal_size_min 0.070
_refine_diff_density_max 1.158
_refine_diff_density_min -0.949
_refine_diff_density_rms 0.096
_refine_ls_extinction_method none
_refine_ls_goodness_of_fit_ref 1.117
_refine_ls_hydrogen_treatment constr
_refine_ls_matrix_type full
_refine_ls_number_parameters 165
_refine_ls_number_reflns 2152
_refine_ls_number_restraints 0
_refine_ls_restrained_S_all 1.117
_refine_ls_R_factor_all 0.0628
_refine_ls_R_factor_gt 0.0502
_refine_ls_shift/su_max 0.000
_refine_ls_shift/su_mean 0.000
_refine_ls_structure_factor_coef Fsqd
_refine_ls_weighting_details 'w=1/[\s^2^(Fo^2^)+(0.0210P)^2^+4.1840P] where P=(Fo^2^+2Fc^2^)/3'
_refine_ls_weighting_scheme calc
_refine_ls_wR_factor_gt 0.0947
_refine_ls_wR_factor_ref 0.0994
_reflns_Friedel_coverage 0.000
_reflns_number_gt 1861
_reflns_number_total 2152
_reflns_threshold_expression 'I > 2\s(I)'
_cod_data_source_file d0ra05756h2.cif
_cod_data_source_block mm_i_110518_0m
_cod_depositor_comments 'Adding full bibliography for 7241133--7241138.cif.'
_cod_database_code 7241135
_shelx_shelxl_version_number 2018/3
_shelx_space_group_comment
;
The symmetry employed for this shelxl refinement is uniquely defined
by the following loop, which should always be used as a source of
symmetry information in preference to the above space-group names.
They are only intended as comments.
;
_olex2_refinement_description
;
1. Fixed Uiso
 At 1.2 times of:
  All C(H) groups, All C(H,H) groups, All N(H) groups
 At 1.5 times of:
  All C(H,H,H) groups, All O(H) groups
2. Others
 Fixed Sof: O1(0.5) H1(0.5) C1(0.5) H1A(0.5) H1B(0.5) H1C(0.5)
3.a Ternary CH refined with riding coordinates:
 N007(H007), N009(H009)
3.b Secondary CH2 refined with riding coordinates:
 C00E(H00A,H00B), C00H(H00C,H00D), C00I(H00E,H00F)
3.c Aromatic/amide H refined with riding coordinates:
 C00G(H00G)
3.d Idealised Me refined as rotating group:
 C1(H1A,H1B,H1C)
3.e Idealised tetrahedral OH refined as rotating group:
 O1(H1)
;
_olex2_submission_special_instructions 'No special instructions were received'

loop_
_space_group_symop_operation_xyz
'x, y, z'
'-x, y+1/2, -z'
'-x, -y, -z'
'x, -y-1/2, z'

loop_
_atom_site_label
_atom_site_type_symbol
_atom_site_fract_x
_atom_site_fract_y
_atom_site_fract_z
_atom_site_U_iso_or_equiv
_atom_site_adp_type
_atom_site_occupancy
_atom_site_site_symmetry_order
_atom_site_calc_flag
_atom_site_refinement_flags_posn
_atom_site_refinement_flags_adp
_atom_site_refinement_flags_occupancy
_atom_site_disorder_assembly
_atom_site_disorder_group
Fe01 Fe 0.52567(7) 0.250000 0.13960(6) 0.00961(18) Uani 1 2 d S T P . .
Cl02 Cl 0.62857(12) 0.250000 0.00076(9) 0.0157(3) Uani 1 2 d S T P . .
Cl03 Cl 0.30646(13) 0.250000 0.01679(10) 0.0221(3) Uani 1 2 d S T P . .
S04 S 1.14167(14) 0.750000 0.34912(11) 0.0198(3) Uani 1 2 d S T P . .
N005 N 0.7301(4) 0.250000 0.2590(3) 0.0107(8) Uani 1 2 d S T P . .
O006 O 1.0098(4) 0.750000 0.3683(3) 0.0295(10) Uani 1 2 d S T P . .
N007 N 0.5610(3) 0.4869(3) 0.1897(2) 0.0153(6) Uani 1 1 d . . . . .
H007 H 0.521306 0.550718 0.119931 0.018 Uiso 1 1 calc R . . . .
F008 F 1.1922(4) 0.750000 0.1585(3) 0.0620(14) Uani 1 2 d S T P . .
N009 N 0.4560(4) 0.250000 0.2845(3) 0.0157(9) Uani 1 2 d S T P . .
H009 H 0.351400 0.249999 0.253295 0.019 Uiso 1 2 calc RS T P . .
N00A N 1.2651(5) 0.250000 0.5221(4) 0.0233(11) Uani 1 2 d S T P . .
F00B F 1.0084(3) 0.8714(5) 0.1546(3) 0.0771(13) Uani 1 1 d . . . . .
C00C C 0.7964(3) 0.3827(4) 0.2917(3) 0.0120(7) Uani 1 1 d . . . . .
C00D C 1.0033(5) 0.250000 0.3956(4) 0.0154(11) Uani 1 2 d S T P . .
C00E C 0.4976(4) 0.3918(5) 0.3503(3) 0.0218(9) Uani 1 1 d . . . . .
H00A H 0.596046 0.385109 0.401674 0.026 Uiso 1 1 calc R . . . .
H00B H 0.437485 0.409597 0.396924 0.026 Uiso 1 1 calc R . . . .
O00F O 1.2188(4) 0.6116(5) 0.3783(3) 0.0611(12) Uani 1 1 d . . . . .
C00G C 0.9349(3) 0.3877(4) 0.3614(3) 0.0149(7) Uani 1 1 d . . . . .
H00G H 0.981624 0.481708 0.385043 0.018 Uiso 1 1 calc R . . . .
C00H C 0.7129(4) 0.5211(4) 0.2403(3) 0.0170(8) Uani 1 1 d . . . . .
H00C H 0.727503 0.599946 0.299664 0.020 Uiso 1 1 calc R . . . .
H00D H 0.746554 0.562171 0.180523 0.020 Uiso 1 1 calc R . . . .
C00I C 0.4808(4) 0.5195(4) 0.2666(3) 0.0216(8) Uani 1 1 d . . . . .
H00E H 0.380538 0.532256 0.221058 0.026 Uiso 1 1 calc R . . . .
H00F H 0.514734 0.615401 0.308174 0.026 Uiso 1 1 calc R . . . .
C00J C 1.1501(5) 0.250000 0.4664(4) 0.0179(11) Uani 1 2 d S T P . .
C00K C 1.0861(6) 0.750000 0.1962(5) 0.0345(16) Uani 1 2 d S T P . .
O1 O 0.1609(5) 0.1786(6) 0.2306(4) 0.0198(11) Uani 0.5 1 d . . . A -1
H1 H 0.160749 0.090549 0.256411 0.030 Uiso 0.5 1 calc GR . . A -1
C1 C 0.0421(8) 0.1966(10) 0.1280(6) 0.029(2) Uani 0.5 1 d . . . A -1
H1A H 0.044041 0.117586 0.073292 0.043 Uiso 0.5 1 calc GR . . A -1
H1B H 0.045695 0.296882 0.095019 0.043 Uiso 0.5 1 calc GR . . A -1
H1C H -0.044328 0.187543 0.145746 0.043 Uiso 0.5 1 calc GR . . A -1

loop_
_atom_site_aniso_label
_atom_site_aniso_U_11
_atom_site_aniso_U_22
_atom_site_aniso_U_33
_atom_site_aniso_U_23
_atom_site_aniso_U_13
_atom_site_aniso_U_12
Fe01 0.0093(3) 0.0095(4) 0.0065(3) 0.000 -0.0018(3) 0.000
Cl02 0.0145(6) 0.0211(7) 0.0099(5) 0.000 0.0022(5) 0.000
Cl03 0.0107(6) 0.0396(8) 0.0108(6) 0.000 -0.0032(5) 0.000
S04 0.0216(7) 0.0224(7) 0.0117(6) 0.000 0.0011(5) 0.000
N005 0.011(2) 0.015(2) 0.0065(18) 0.000 0.0028(16) 0.000
O006 0.041(3) 0.031(2) 0.024(2) 0.000 0.0221(19) 0.000
N007 0.0159(15) 0.0106(15) 0.0137(14) -0.0003(12) -0.0022(12) 0.0017(12)
F008 0.035(2) 0.125(4) 0.036(2) 0.000 0.0252(19) 0.000
N009 0.010(2) 0.026(2) 0.0075(19) 0.000 -0.0016(16) 0.000
N00A 0.013(2) 0.037(3) 0.017(2) 0.000 0.002(2) 0.000
F00B 0.0409(17) 0.136(3) 0.0557(19) 0.069(2) 0.0174(15) 0.035(2)
C00C 0.0149(17) 0.0121(18) 0.0096(15) -0.0011(13) 0.0047(13) -0.0004(14)
C00D 0.009(2) 0.029(3) 0.010(2) 0.000 0.0048(19) 0.000
C00E 0.0144(18) 0.033(2) 0.0151(17) -0.0099(17) 0.0016(14) 0.0003(16)
O00F 0.042(2) 0.066(3) 0.077(3) 0.048(2) 0.0229(19) 0.031(2)
C00G 0.0132(17) 0.019(2) 0.0111(16) -0.0039(14) 0.0021(14) -0.0025(14)
C00H 0.0188(18) 0.0087(18) 0.0202(18) -0.0014(14) 0.0021(15) -0.0014(14)
C00I 0.0189(19) 0.017(2) 0.0239(19) -0.0122(16) 0.0014(16) 0.0038(15)
C00J 0.012(3) 0.032(3) 0.008(2) 0.000 0.002(2) 0.000
C00K 0.019(3) 0.067(5) 0.022(3) 0.000 0.013(3) 0.000
O1 0.013(2) 0.029(3) 0.014(2) 0.004(2) 0.001(2) 0.000(2)
C1 0.025(4) 0.042(5) 0.013(3) 0.003(3) -0.002(3) -0.001(3)

loop_
_atom_type_symbol
_atom_type_description
_atom_type_scat_dispersion_real
_atom_type_scat_dispersion_imag
_atom_type_scat_source
C C 0.0033 0.0016 'International Tables Vol C Tables 4.2.6.8 and 6.1.1.4'
H H 0.0000 0.0000 'International Tables Vol C Tables 4.2.6.8 and 6.1.1.4'
Cl Cl 0.1484 0.1585 'International Tables Vol C Tables 4.2.6.8 and 6.1.1.4'
F F 0.0171 0.0103 'International Tables Vol C Tables 4.2.6.8 and 6.1.1.4'
Fe Fe 0.3463 0.8444 'International Tables Vol C Tables 4.2.6.8 and 6.1.1.4'
N N 0.0061 0.0033 'International Tables Vol C Tables 4.2.6.8 and 6.1.1.4'
O O 0.0106 0.0060 'International Tables Vol C Tables 4.2.6.8 and 6.1.1.4'
S S 0.1246 0.1234 'International Tables Vol C Tables 4.2.6.8 and 6.1.1.4'

loop_
_geom_angle_atom_site_label_1
_geom_angle_atom_site_label_2
_geom_angle_atom_site_label_3
_geom_angle
_geom_angle_site_symmetry_1
_geom_angle_site_symmetry_3
_geom_angle_publ_flag
Cl03 Fe01 Cl02 94.84(5) . . ?
N005 Fe01 Cl02 86.73(11) . . ?
N005 Fe01 Cl03 178.43(11) . . ?
N005 Fe01 N007 76.65(8) . . ?
N005 Fe01 N007 76.65(8) . 4_565 ?
N005 Fe01 N009 86.06(15) . . ?
N007 Fe01 Cl02 98.28(8) 4_565 . ?
N007 Fe01 Cl02 98.28(8) . . ?
N007 Fe01 Cl03 103.10(7) . . ?
N007 Fe01 Cl03 103.10(7) 4_565 . ?
N007 Fe01 N007 147.53(15) . 4_565 ?
N009 Fe01 Cl02 172.79(11) . . ?
N009 Fe01 Cl03 92.37(11) . . ?
N009 Fe01 N007 80.04(8) . 4_565 ?
N009 Fe01 N007 80.04(8) . . ?
O006 S04 C00K 101.8(3) . . ?
O00F S04 O006 114.74(17) . . ?
O00F S04 O006 114.74(17) 4_575 . ?
O00F S04 O00F 117.2(3) 4_575 . ?
O00F S04 C00K 102.6(2) 4_575 . ?
O00F S04 C00K 102.6(2) . . ?
C00C N005 Fe01 119.2(2) 4_565 . ?
C00C N005 Fe01 119.2(2) . . ?
C00C N005 C00C 121.2(4) 4_565 . ?
C00H N007 Fe01 111.3(2) . . ?
C00I N007 Fe01 107.4(2) . . ?
C00I N007 C00H 114.0(3) . . ?
C00E N009 Fe01 110.8(2) 4_565 . ?
C00E N009 Fe01 110.8(2) . . ?
C00E N009 C00E 115.6(4) 4_565 . ?
N005 C00C C00G 121.2(3) . . ?
N005 C00C C00H 115.2(3) . . ?
C00G C00C C00H 123.4(3) . . ?
C00G C00D C00G 121.3(4) . 4_565 ?
C00G C00D C00J 119.3(2) 4_565 . ?
C00G C00D C00J 119.3(2) . . ?
N009 C00E C00I 107.5(3) . . ?
C00C C00G C00D 117.5(3) . . ?
N007 C00H C00C 111.8(3) . . ?
N007 C00I C00E 110.4(3) . . ?
N00A C00J C00D 179.9(5) . . ?
F008 C00K S04 112.4(4) . . ?
F008 C00K F00B 108.2(3) . 4_575 ?
F008 C00K F00B 108.2(3) . . ?
F00B C00K S04 110.2(3) 4_575 . ?
F00B C00K S04 110.2(3) . . ?
F00B C00K F00B 107.5(5) . 4_575 ?

loop_
_geom_bond_atom_site_label_1
_geom_bond_atom_site_label_2
_geom_bond_distance
_geom_bond_site_symmetry_2
_geom_bond_publ_flag
Fe01 Cl02 2.3120(14) . ?
Fe01 Cl03 2.2338(14) . ?
Fe01 N005 2.105(4) . ?
Fe01 N007 2.172(3) . ?
Fe01 N007 2.172(3) 4_565 ?
Fe01 N009 2.158(4) . ?
S04 O006 1.440(4) . ?
S04 O00F 1.427(4) . ?
S04 O00F 1.427(4) 4_575 ?
S04 C00K 1.800(6) . ?
N005 C00C 1.340(4) . ?
N005 C00C 1.340(4) 4_565 ?
N007 C00H 1.485(4) . ?
N007 C00I 1.484(5) . ?
F008 C00K 1.316(7) . ?
N009 C00E 1.475(4) 4_565 ?
N009 C00E 1.475(4) . ?
N00A C00J 1.139(7) . ?
F00B C00K 1.325(5) . ?
C00C C00G 1.381(5) . ?
C00C C00H 1.499(5) . ?
C00D C00G 1.390(4) . ?
C00D C00G 1.390(4) 4_565 ?
C00D C00J 1.452(7) . ?
C00E C00I 1.505(6) . ?
O1 C1 1.440(8) . ?
